data_2015258
loop_
_publ_author_name
'Villiers, Claude'
'Thu\'ery, Pierre'
'Ephritikhine, Michel'

_publ_section_title
;
 Di-<i>tert</i>-butyl ketone hydrazone and di-<i>tert</i>-butyl ketone
 triphenylphosphoranylidenehydrazone
;
_journal_coeditor_code HJ3003
_journal_issue 4
_journal_name_full 'Acta Crystallographica Section C'
_journal_page_first o234
_journal_page_last o236
_journal_paper_doi 10.1107/S0108270106008687
_journal_volume 62
_journal_year 2006
_chemical_formula_iupac 'C9 H20 N2'
_chemical_formula_moiety 'C9 H20 N2'
_chemical_formula_sum 'C9 H20 N2'
_chemical_formula_weight 156.27
_chemical_name_systematic
;
Di-tert-butyl ketone hydrazone
;
_space_group_IT_number 14
_symmetry_cell_setting monoclinic
_symmetry_space_group_name_Hall '-P 2ybc'
_symmetry_space_group_name_H-M 'P 1 21/c 1'
_atom_sites_solution_hydrogens geom
_atom_sites_solution_primary direct
_atom_sites_solution_secondary difmap
_audit_creation_method SHELXL97
_cell_angle_alpha 90.00
_cell_angle_beta 101.111(3)
_cell_angle_gamma 90.00
_cell_formula_units_Z 4
_cell_length_a 11.5299(8)
_cell_length_b 8.0975(4)
_cell_length_c 10.8937(8)
_cell_measurement_reflns_used 23020
_cell_measurement_temperature 100(2)
_cell_measurement_theta_max 25.67
_cell_measurement_theta_min 3.09
_cell_volume 998.01(11)
_computing_cell_refinement 'HKL2000 (Otwinowski & Minor, 1997)'
_computing_data_collection 'COLLECT (Nonius, 1998)'
_computing_data_reduction HKL2000
_computing_molecular_graphics 'SHELXTL (Bruker, 1999)'
_computing_publication_material 'SHELXTL and PLATON (Spek, 2003)'
_computing_structure_refinement 'SHELXL97 (Sheldrick, 1997)'
_computing_structure_solution 'SHELXS97 (Sheldrick, 1997)'
_diffrn_ambient_temperature 100(2)
_diffrn_measured_fraction_theta_full 0.995
_diffrn_measured_fraction_theta_max 0.995
_diffrn_measurement_device_type 'Nonius KappaCCD area-detector'
_diffrn_measurement_method 'two \f and two \w scans with 2\% steps'
_diffrn_radiation_monochromator graphite
_diffrn_radiation_source 'fine-focus sealed tube'
_diffrn_radiation_type MoK\a
_diffrn_radiation_wavelength 0.71073
_diffrn_reflns_av_R_equivalents 0.0382
_diffrn_reflns_limit_h_max 13
_diffrn_reflns_limit_h_min -14
_diffrn_reflns_limit_k_max 0
_diffrn_reflns_limit_k_min -9
_diffrn_reflns_limit_l_max 13
_diffrn_reflns_limit_l_min 0
_diffrn_reflns_number 23020
_diffrn_reflns_theta_full 25.67
_diffrn_reflns_theta_max 25.67
_diffrn_reflns_theta_min 3.09
_diffrn_standards_decay_% 0
_diffrn_standards_interval_time 0
_diffrn_standards_number 0
_exptl_absorpt_coefficient_mu 0.062
_exptl_absorpt_correction_type none
_exptl_crystal_colour colourless
_exptl_crystal_density_diffrn 1.040
_exptl_crystal_description irregular
_exptl_crystal_F_000 352
_exptl_crystal_size_max 0.23
_exptl_crystal_size_mid 0.19
_exptl_crystal_size_min 0.16
_refine_diff_density_max 0.268
_refine_diff_density_min -0.147
_refine_ls_extinction_method none
_refine_ls_goodness_of_fit_ref 1.035
_refine_ls_hydrogen_treatment mixed
_refine_ls_matrix_type full
_refine_ls_number_parameters 112
_refine_ls_number_reflns 1884
_refine_ls_number_restraints 0
_refine_ls_restrained_S_all 1.035
_refine_ls_R_factor_all 0.0427
_refine_ls_R_factor_gt 0.0389
_refine_ls_shift/su_max 0.000
_refine_ls_shift/su_mean 0.000
_refine_ls_structure_factor_coef Fsqd
_refine_ls_weighting_details 'calc w = 1/[\s^2^(Fo^2^)+(0.0544P)^2^+0.3197P] where P=(Fo^2^+2Fc^2^)/3'
_refine_ls_weighting_scheme calc
_refine_ls_wR_factor_gt 0.1021
_refine_ls_wR_factor_ref 0.1049
_reflns_number_gt 1717
_reflns_number_total 1884
_reflns_threshold_expression I>2\s(I)
_cod_data_source_file hj3003.cif
_cod_data_source_block I
_cod_original_sg_symbol_H-M 'P 21/c'
_cod_database_code 2015258
_cod_database_fobs_code 2015258

loop_
_symmetry_equiv_pos_as_xyz
'x, y, z'
'-x, y+1/2, -z+1/2'
'-x, -y, -z'
'x, -y-1/2, z-1/2'

loop_
_atom_site_type_symbol
_atom_site_label
_atom_site_fract_x
_atom_site_fract_y
_atom_site_fract_z
_atom_site_U_iso_or_equiv
_atom_site_adp_type
_atom_site_calc_flag
_atom_site_refinement_flags
_atom_site_occupancy
N N1 0.12987(9) 0.09362(13) 0.01219(9) 0.0245(2) Uani d . 1
H H1 0.0533(13) 0.1035(17) -0.0336(13) 0.029 Uiso d . 1
H H2 0.1610(12) 0.1948(19) 0.0312(13) 0.029 Uiso d . 1
N N2 0.12725(8) -0.01011(11) 0.11434(8) 0.0206(2) Uani d . 1
C C1 0.20987(9) -0.01413(13) 0.21226(10) 0.0192(2) Uani d . 1
C C2 0.32112(9) 0.09921(13) 0.23046(10) 0.0218(3) Uani d . 1
C C3 0.28322(11) 0.27995(14) 0.24534(11) 0.0276(3) Uani d . 1
H H3A 0.3505 0.3512 0.2504 0.041 Uiso calc R 1
H H3B 0.2516 0.2903 0.3203 0.041 Uiso calc R 1
H H3C 0.2239 0.3107 0.1745 0.041 Uiso calc R 1
C C4 0.41908(11) 0.06408(16) 0.34566(11) 0.0306(3) Uani d . 1
H H4A 0.4808 0.1447 0.3500 0.046 Uiso calc R 1
H H4B 0.4510 -0.0442 0.3384 0.046 Uiso calc R 1
H H4C 0.3864 0.0699 0.4202 0.046 Uiso calc R 1
C C5 0.38405(10) 0.07964(15) 0.11793(11) 0.0282(3) Uani d . 1
H H5A 0.4509 0.1525 0.1282 0.042 Uiso calc R 1
H H5B 0.3300 0.1067 0.0420 0.042 Uiso calc R 1
H H5C 0.4103 -0.0324 0.1138 0.042 Uiso calc R 1
C C6 0.18503(9) -0.14007(14) 0.31124(10) 0.0222(3) Uani d . 1
C C7 0.28249(11) -0.27168(15) 0.34220(13) 0.0333(3) Uani d . 1
H H7A 0.3503 -0.2246 0.3959 0.050 Uiso calc R 1
H H7B 0.3043 -0.3094 0.2663 0.050 Uiso calc R 1
H H7C 0.2537 -0.3631 0.3838 0.050 Uiso calc R 1
C C8 0.16816(11) -0.05157(17) 0.43156(11) 0.0321(3) Uani d . 1
H H8A 0.1509 -0.1315 0.4906 0.048 Uiso calc R 1
H H8B 0.1038 0.0252 0.4122 0.048 Uiso calc R 1
H H8C 0.2392 0.0068 0.4670 0.048 Uiso calc R 1
C C9 0.06898(10) -0.23344(15) 0.26280(11) 0.0290(3) Uani d . 1
H H9A 0.0751 -0.2920 0.1877 0.044 Uiso calc R 1
H H9B 0.0048 -0.1561 0.2453 0.044 Uiso calc R 1
H H9C 0.0547 -0.3105 0.3252 0.044 Uiso calc R 1

loop_
_atom_site_aniso_label
_atom_site_aniso_U_11
_atom_site_aniso_U_22
_atom_site_aniso_U_33
_atom_site_aniso_U_12
_atom_site_aniso_U_13
_atom_site_aniso_U_23
N1 0.0230(5) 0.0280(5) 0.0210(5) -0.0030(4) 0.0009(4) 0.0050(4)
N2 0.0206(5) 0.0218(5) 0.0193(5) 0.0009(4) 0.0038(4) 0.0014(3)
C1 0.0184(5) 0.0185(5) 0.0206(5) 0.0013(4) 0.0031(4) -0.0008(4)
C2 0.0201(5) 0.0225(6) 0.0221(5) -0.0017(4) 0.0023(4) 0.0002(4)
C3 0.0291(6) 0.0233(6) 0.0290(6) -0.0031(5) 0.0028(5) -0.0023(5)
C4 0.0241(6) 0.0339(7) 0.0303(6) -0.0044(5) -0.0035(5) 0.0023(5)
C5 0.0207(6) 0.0340(6) 0.0303(6) -0.0037(5) 0.0058(5) -0.0022(5)
C6 0.0219(5) 0.0219(6) 0.0225(6) 0.0007(4) 0.0036(4) 0.0030(4)
C7 0.0304(6) 0.0261(6) 0.0435(7) 0.0047(5) 0.0074(5) 0.0095(5)
C8 0.0351(7) 0.0381(7) 0.0240(6) -0.0018(5) 0.0083(5) 0.0006(5)
C9 0.0281(6) 0.0306(6) 0.0280(6) -0.0062(5) 0.0047(5) 0.0061(5)

loop_
_atom_type_symbol
_atom_type_description
_atom_type_scat_dispersion_real
_atom_type_scat_dispersion_imag
_atom_type_scat_source
C C 0.0033 0.0016 'International Tables Vol C Tables 4.2.6.8 and 6.1.1.4'
H H 0.0000 0.0000 'International Tables Vol C Tables 4.2.6.8 and 6.1.1.4'
N N 0.0061 0.0033 'International Tables Vol C Tables 4.2.6.8 and 6.1.1.4'

loop_
_geom_angle_atom_site_label_1
_geom_angle_atom_site_label_2
_geom_angle_atom_site_label_3
_geom_angle
_geom_angle_publ_flag
N2 N1 H1 108.4(8) ?
N2 N1 H2 115.5(9) ?
H1 N1 H2 109.8(12) ?
N1 N2 C1 123.28(9) yes
N2 C1 C2 123.39(9) yes
N2 C1 C6 112.76(9) yes
C2 C1 C6 123.83(9) yes
C3 C2 C4 105.46(9) ?
C3 C2 C5 111.43(9) ?
C4 C2 C5 104.10(9) ?
C3 C2 C1 109.19(9) ?
C4 C2 C1 116.74(9) ?
C5 C2 C1 109.80(9) ?
C2 C3 H3A 109.5 ?
C2 C3 H3B 109.5 ?
H3A C3 H3B 109.5 ?
C2 C3 H3C 109.5 ?
H3A C3 H3C 109.5 ?
H3B C3 H3C 109.5 ?
C2 C4 H4A 109.5 ?
C2 C4 H4B 109.5 ?
H4A C4 H4B 109.5 ?
C2 C4 H4C 109.5 ?
H4A C4 H4C 109.5 ?
H4B C4 H4C 109.5 ?
C2 C5 H5A 109.5 ?
C2 C5 H5B 109.5 ?
H5A C5 H5B 109.5 ?
C2 C5 H5C 109.5 ?
H5A C5 H5C 109.5 ?
H5B C5 H5C 109.5 ?
C7 C6 C9 106.56(10) ?
C7 C6 C8 110.05(10) ?
C9 C6 C8 106.06(9) ?
C7 C6 C1 112.53(9) ?
C9 C6 C1 110.46(9) ?
C8 C6 C1 110.90(9) ?
C6 C7 H7A 109.5 ?
C6 C7 H7B 109.5 ?
H7A C7 H7B 109.5 ?
C6 C7 H7C 109.5 ?
H7A C7 H7C 109.5 ?
H7B C7 H7C 109.5 ?
C6 C8 H8A 109.5 ?
C6 C8 H8B 109.5 ?
H8A C8 H8B 109.5 ?
C6 C8 H8C 109.5 ?
H8A C8 H8C 109.5 ?
H8B C8 H8C 109.5 ?
C6 C9 H9A 109.5 ?
C6 C9 H9B 109.5 ?
H9A C9 H9B 109.5 ?
C6 C9 H9C 109.5 ?
H9A C9 H9C 109.5 ?
H9B C9 H9C 109.5 ?

loop_
_geom_bond_atom_site_label_1
_geom_bond_atom_site_label_2
_geom_bond_distance
_geom_bond_publ_flag
N1 N2 1.3992(13) yes
N1 H1 0.930(15) ?
N1 H2 0.903(16) ?
C1 N2 1.2864(14) yes
C1 C2 1.5585(14) yes
C1 C6 1.5504(15) yes
C2 C3 1.5448(16) ?
C2 C4 1.5444(15) ?
C2 C5 1.5482(15) ?
C3 H3A 0.9600 ?
C3 H3B 0.9600 ?
C3 H3C 0.9600 ?
C4 H4A 0.9600 ?
C4 H4B 0.9600 ?
C4 H4C 0.9600 ?
C5 H5A 0.9600 ?
C5 H5B 0.9600 ?
C5 H5C 0.9600 ?
C6 C7 1.5382(15) ?
C6 C9 1.5389(15) ?
C6 C8 1.5387(16) ?
C7 H7A 0.9600 ?
C7 H7B 0.9600 ?
C7 H7C 0.9600 ?
C8 H8A 0.9600 ?
C8 H8B 0.9600 ?
C8 H8C 0.9600 ?
C9 H9A 0.9600 ?
C9 H9B 0.9600 ?
C9 H9C 0.9600 ?

loop_
_geom_hbond_atom_site_label_D
_geom_hbond_atom_site_label_H
_geom_hbond_atom_site_label_A
_geom_hbond_site_symmetry_A
_geom_hbond_distance_DH
_geom_hbond_distance_HA
_geom_hbond_distance_DA
_geom_hbond_angle_DHA
N1 H1 N2 3 0.930(15) 2.230(15) 3.0937(13) 154.1(12)

loop_
_cod_related_entry_id
_cod_related_entry_database
_cod_related_entry_code
1 ChemSpider 553719
